data_7712808
loop_
_publ_author_name
'Fan, Qingqing'
'Du, Xinyu'
'Yang, Wenjing'
'Li, Qingshuang'
'Huang, Wei'
'Sun, Hongjian'
'Hinz, Alexander'
'Li, Xiaoyan'

_publ_section_title
;
 Effects of silylene ligands on performance of carbonyl hydrosilylation
 catalyzed by cobalt phosphine complexes
;
_journal_name_full 'Dalton Transactions'
_journal_paper_doi 10.1039/D3DT00372H
_journal_year 2023
_chemical_formula_moiety 'C15 H35 Cl Co P3 Si'
_chemical_formula_sum 'C15 H35 Cl Co P3 Si'
_chemical_formula_weight 430.81
_space_group_crystal_system monoclinic
_space_group_IT_number 15
_space_group_name_Hall '-I 2yc'
_space_group_name_H-M_alt 'I 1 2/c 1'
_atom_sites_solution_hydrogens mixed
_atom_sites_solution_primary iterative
_audit_creation_date 2021-04-21
_audit_creation_method
;
Olex2 1.2
(compiled 2018.05.29 svn.r3508 for OlexSys, GUI svn.r5506)
;
_audit_update_record
;
2021-04-21 deposited with the CCDC.	2023-04-17 downloaded from the CCDC.
;
_cell_angle_alpha 90
_cell_angle_beta 92.062(2)
_cell_angle_gamma 90
_cell_formula_units_Z 8
_cell_length_a 27.1266(7)
_cell_length_b 12.8624(3)
_cell_length_c 12.9099(3)
_cell_measurement_reflns_used 6134
_cell_measurement_temperature 293(2)
_cell_measurement_theta_max 75.6430
_cell_measurement_theta_min 4.8220
_cell_volume 4501.52(19)
_computing_cell_refinement 'CrysAlisPro 1.171.40.84a (Rigaku OD, 2020)'
_computing_data_collection 'CrysAlisPro 1.171.40.84a (Rigaku OD, 2020)'
_computing_data_reduction 'CrysAlisPro 1.171.40.84a (Rigaku OD, 2020)'
_computing_molecular_graphics 'Olex2 (Dolomanov et al., 2009)'
_computing_publication_material 'Olex2 (Dolomanov et al., 2009)'
_computing_structure_refinement 'ShelXL (Sheldrick, 2015)'
_computing_structure_solution 'olex2.solve (Bourhis et al., 2015)'
_diffrn_ambient_temperature 293(2)
_diffrn_detector 'Hybrid Pixel Array Detector'
_diffrn_detector_area_resol_mean 10.0000
_diffrn_detector_type HyPix
_diffrn_measured_fraction_theta_full 0.990
_diffrn_measured_fraction_theta_max 0.990
_diffrn_measurement_details
;
List of Runs (angles in degrees, time in seconds):

  # Type    Start    End  Width  t~exp~   \w     \q     \k     \f   Frames
#--------------------------------------------------------------------------
  1  \w     29.00  78.00   1.00    0.80    --   48.45  72.00 128.00   49
  2  \w      2.00  69.00   1.00    0.80    --   48.45 -72.00  -1.00   67
  3  \w    -69.00  11.00   1.00    0.80    --  -48.45  72.00 128.00   80
  4  \w   -120.00 -74.00   1.00    0.80    --  -48.45-125.00  60.00   46
  5  \w   -106.00 -28.00   1.00    0.80    --  -48.45 -72.00  -1.00   78
  6  \w    -81.00 -56.00   1.00    3.99    --  -86.25  72.00 128.00   25
  7  \w   -158.00-133.00   1.00    3.99    --  -86.25 -72.00  -1.00   25
  8  \w     86.00 171.00   1.00    3.99    --  106.49  72.00 128.00   85
  9  \w     94.00 177.00   1.00    3.99    --  106.49  19.00  90.00   83
 10  \w     94.00 171.00   1.00    3.99    --  106.49  19.00-150.00   77
 11  \w     38.00 105.00   1.00    3.99    --  106.49 -77.00  60.00   67
 12  \w     47.00  91.00   1.00    3.99    --  106.49 -72.00  -1.00   44
 13  \w     40.00 101.00   1.00    3.99    --  106.49 -77.00 -60.00   61
 14  \w     34.00 101.00   1.00    3.99    --  106.49 -77.00-120.00   67
 15  \w     36.00 106.00   1.00    3.99    --  106.49 -99.00-150.00   70
;
_diffrn_measurement_device 'four-circle diffractometer'
_diffrn_measurement_device_type 'XtaLAB Synergy, Dualflex, HyPix'
_diffrn_measurement_method '\w scans'
_diffrn_measurement_specimen_support 'Mitegen 50um'
_diffrn_orient_matrix_type 'CrysAlisPro convention (1999,Acta A55,543-557)'
_diffrn_orient_matrix_UB_11 -0.0463950000
_diffrn_orient_matrix_UB_12 0.0425068000
_diffrn_orient_matrix_UB_13 0.0475071000
_diffrn_orient_matrix_UB_21 -0.0551677000
_diffrn_orient_matrix_UB_22 0.0867864000
_diffrn_orient_matrix_UB_23 -0.0300730000
_diffrn_orient_matrix_UB_31 -0.0951344000
_diffrn_orient_matrix_UB_32 -0.0707992000
_diffrn_orient_matrix_UB_33 -0.0083553000
_diffrn_radiation_collimation 0.3
_diffrn_radiation_monochromator mirror
_diffrn_radiation_probe x-ray
_diffrn_radiation_type 'Cu K\a'
_diffrn_radiation_wavelength 1.54184
_diffrn_reflns_av_R_equivalents 0.0485
_diffrn_reflns_av_unetI/netI 0.0462
_diffrn_reflns_Laue_measured_fraction_full 0.990
_diffrn_reflns_Laue_measured_fraction_max 0.990
_diffrn_reflns_limit_h_max 32
_diffrn_reflns_limit_h_min -32
_diffrn_reflns_limit_k_max 15
_diffrn_reflns_limit_k_min -13
_diffrn_reflns_limit_l_max 14
_diffrn_reflns_limit_l_min -15
_diffrn_reflns_number 13144
_diffrn_reflns_point_group_measured_fraction_full 0.990
_diffrn_reflns_point_group_measured_fraction_max 0.990
_diffrn_reflns_theta_full 67.080
_diffrn_reflns_theta_max 67.080
_diffrn_reflns_theta_min 3.260
_diffrn_source 'micro-focus sealed X-ray tube'
_diffrn_source_current 24.0
_diffrn_source_power 1.2
_diffrn_source_target Mo
_diffrn_source_type 'PhotonJet (Cu) X-ray Source'
_diffrn_source_voltage 50.0
_exptl_absorpt_coefficient_mu 9.529
_exptl_absorpt_correction_T_max 1.00000
_exptl_absorpt_correction_T_min 0.38950
_exptl_absorpt_correction_type multi-scan
_exptl_absorpt_process_details
;
CrysAlisPro 1.171.40.84a (Rigaku Oxford Diffraction, 2020)
Empirical absorption correction using spherical harmonics,
implemented in SCALE3 ABSPACK scaling algorithm.
;
_exptl_crystal_colour 'clear light orange'
_exptl_crystal_colour_lustre clear
_exptl_crystal_colour_modifier light
_exptl_crystal_colour_primary orange
_exptl_crystal_density_diffrn 1.271
_exptl_crystal_description block
_exptl_crystal_F_000 1824
_exptl_crystal_size_max 0.1
_exptl_crystal_size_mid 0.1
_exptl_crystal_size_min 0.1
_refine_diff_density_max 0.919
_refine_diff_density_min -1.767
_refine_diff_density_rms 0.094
_refine_ls_extinction_method none
_refine_ls_goodness_of_fit_ref 0.859
_refine_ls_hydrogen_treatment mixed
_refine_ls_matrix_type full
_refine_ls_number_parameters 203
_refine_ls_number_reflns 3996
_refine_ls_number_restraints 0
_refine_ls_restrained_S_all 0.859
_refine_ls_R_factor_all 0.0623
_refine_ls_R_factor_gt 0.0548
_refine_ls_shift/su_max 0.001
_refine_ls_shift/su_mean 0.000
_refine_ls_structure_factor_coef Fsqd
_refine_ls_weighting_details 'w=1/[\s^2^(Fo^2^)+(0.0693P)^2^+47.3247P] where P=(Fo^2^+2Fc^2^)/3'
_refine_ls_weighting_scheme calc
_refine_ls_wR_factor_gt 0.1410
_refine_ls_wR_factor_ref 0.1470
_reflns_Friedel_coverage 0.000
_reflns_number_gt 3525
_reflns_number_total 3996
_reflns_threshold_expression 'I > 2\s(I)'
_cod_data_source_file d3dt00372h2.cif
_cod_data_source_block 210319a
_cod_database_code 7712808
_shelx_shelxl_version_number 2018/3
_chemical_oxdiff_formula CoC
_shelx_space_group_comment
;
The symmetry employed for this shelxl refinement is uniquely defined
by the following loop, which should always be used as a source of
symmetry information in preference to the above space-group names.
They are only intended as comments.
;
_shelx_estimated_absorpt_t_max 0.449
_shelx_estimated_absorpt_t_min 0.449
_diffrn_oxdiff_digest_frames
;
011bd4f28ddb80efc0692d2c7f061aa9ba00030b8e5
;
_reflns_odcompleteness_completeness 98.86
_reflns_odcompleteness_iscentric 1
_reflns_odcompleteness_theta 66.97
_olex2_refinement_description
;
1. Fixed Uiso
 At 1.2 times of:
  All C(H) groups, All Si(H,H) groups
 At 1.5 times of:
  All C(H,H,H) groups
2. Uiso/Uaniso restraints and constraints
Uanis(Co1) = Uanis(P1)
3.a Aromatic/amide H refined with riding coordinates:
 C4(H4), C5(H5), C2(H2), C3(H3), C6(H6)
3.b Idealised Me refined as rotating group:
 C14(H14A,H14B,H14C), C11(H11A,H11B,H11C), C15(H15A,H15B,H15C), C13(H13A,H13B,
 H13C), C12(H12A,H12B,H12C), C9(H9A,H9B,H9C), C10(H10A,H10B,H10C), C8(H8A,H8B,
 H8C), C7(H7A,H7B,H7C)
;
_olex2_submission_special_instructions 'No special instructions were received'
_oxdiff_exptl_absorpt_empirical_details
;
Empirical correction (ABSPACK) includes:
- Absorption correction using spherical harmonics
- Frame scaling
;
_oxdiff_exptl_absorpt_empirical_full_max 1.945
_oxdiff_exptl_absorpt_empirical_full_min 0.627

loop_
_space_group_symop_operation_xyz
'x, y, z'
'-x, y, -z+1/2'
'x+1/2, y+1/2, z+1/2'
'-x+1/2, y+1/2, -z+1'
'-x, -y, -z'
'x, -y, z-1/2'
'-x+1/2, -y+1/2, -z+1/2'
'x+1/2, -y+1/2, z'

loop_
_atom_site_label
_atom_site_type_symbol
_atom_site_fract_x
_atom_site_fract_y
_atom_site_fract_z
_atom_site_U_iso_or_equiv
_atom_site_adp_type
_atom_site_occupancy
_atom_site_site_symmetry_order
_atom_site_calc_flag
_atom_site_refinement_flags_posn
_atom_site_refinement_flags_adp
_atom_site_refinement_flags_occupancy
_atom_site_disorder_assembly
_atom_site_disorder_group
Co1 Co 0.37561(2) 0.75409(5) 0.51466(5) 0.02174(18) Uani 1 1 d . . . . .
P3 P 0.37602(4) 0.87350(8) 0.63954(8) 0.0254(3) Uani 1 1 d . . . . .
Si1 Si 0.37240(4) 0.62536(8) 0.62954(8) 0.0234(3) Uani 1 1 d . . . . .
H1A H 0.4120(16) 0.628(3) 0.702(3) 0.028 Uiso 1 1 d R . . . .
H1B H 0.3304(16) 0.629(3) 0.697(3) 0.028 Uiso 1 1 d R . . . .
Cl1 Cl 0.37989(4) 0.86986(8) 0.37280(7) 0.0323(3) Uani 1 1 d . . . . .
P2 P 0.29597(4) 0.74587(8) 0.47607(9) 0.0285(3) Uani 1 1 d . . . . .
P1 P 0.45524(4) 0.73127(8) 0.49619(8) 0.02174(18) Uani 1 1 d . . . . .
C4 C 0.37432(16) 0.2748(4) 0.5249(4) 0.0332(10) Uani 1 1 d . . . . .
H4 H 0.374798 0.205087 0.505811 0.040 Uiso 1 1 calc R . . . .
C5 C 0.36934(16) 0.3511(3) 0.4492(3) 0.0305(9) Uani 1 1 d . . . . .
H5 H 0.366191 0.332882 0.379510 0.037 Uiso 1 1 calc R . . . .
C1 C 0.37324(14) 0.4852(3) 0.5824(3) 0.0240(8) Uani 1 1 d . . . . .
C2 C 0.37779(18) 0.4059(3) 0.6558(3) 0.0341(10) Uani 1 1 d . . . . .
H2 H 0.380429 0.423010 0.725743 0.041 Uiso 1 1 calc R . . . .
C14 C 0.25310(17) 0.6801(5) 0.5593(4) 0.0491(13) Uani 1 1 d . . . . .
H14A H 0.263140 0.609090 0.568812 0.074 Uiso 1 1 calc GR . . . .
H14B H 0.220544 0.682222 0.527695 0.074 Uiso 1 1 calc GR . . . .
H14C H 0.253018 0.714391 0.625379 0.074 Uiso 1 1 calc GR . . . .
C11 C 0.3237(2) 0.8788(4) 0.7255(4) 0.0431(12) Uani 1 1 d . . . . .
H11A H 0.293950 0.892898 0.685362 0.065 Uiso 1 1 calc GR . . . .
H11B H 0.329080 0.932968 0.775826 0.065 Uiso 1 1 calc GR . . . .
H11C H 0.320588 0.813326 0.760394 0.065 Uiso 1 1 calc GR . . . .
C3 C 0.37849(17) 0.3014(4) 0.6265(4) 0.0354(10) Uani 1 1 d . . . . .
H3 H 0.381828 0.249903 0.676836 0.043 Uiso 1 1 calc R . . . .
C15 C 0.2824(2) 0.6782(5) 0.3548(4) 0.0516(14) Uani 1 1 d . . . . .
H15A H 0.300473 0.709720 0.300514 0.077 Uiso 1 1 calc GR . . . .
H15B H 0.247656 0.682685 0.337988 0.077 Uiso 1 1 calc GR . . . .
H15C H 0.291741 0.606542 0.361836 0.077 Uiso 1 1 calc GR . . . .
C13 C 0.26420(18) 0.8691(4) 0.4530(4) 0.0444(12) Uani 1 1 d . . . . .
H13A H 0.264297 0.908471 0.516212 0.067 Uiso 1 1 calc GR . . . .
H13B H 0.230787 0.855935 0.429687 0.067 Uiso 1 1 calc GR . . . .
H13C H 0.280806 0.907748 0.401085 0.067 Uiso 1 1 calc GR . . . .
C6 C 0.36912(15) 0.4553(3) 0.4789(3) 0.0278(9) Uani 1 1 d . . . . .
H6 H 0.366127 0.506374 0.428021 0.033 Uiso 1 1 calc R . . . .
C12 C 0.3789(2) 1.0074(4) 0.5963(4) 0.0419(12) Uani 1 1 d . . . . .
H12A H 0.406560 1.016132 0.552895 0.063 Uiso 1 1 calc GR . . . .
H12B H 0.382498 1.052477 0.655391 0.063 Uiso 1 1 calc GR . . . .
H12C H 0.349039 1.024577 0.557801 0.063 Uiso 1 1 calc GR . . . .
C9 C 0.49328(18) 0.8481(4) 0.4902(4) 0.0464(12) Uani 1 1 d . . . . .
H9A H 0.477521 0.897681 0.444357 0.070 Uiso 1 1 calc GR . . . .
H9B H 0.525022 0.830265 0.464826 0.070 Uiso 1 1 calc GR . . . .
H9C H 0.497282 0.877699 0.558223 0.070 Uiso 1 1 calc GR . . . .
C10 C 0.42567(19) 0.8716(4) 0.7391(4) 0.0443(12) Uani 1 1 d . . . . .
H10A H 0.425448 0.806219 0.774979 0.066 Uiso 1 1 calc GR . . . .
H10B H 0.420827 0.927016 0.787553 0.066 Uiso 1 1 calc GR . . . .
H10C H 0.456801 0.880594 0.707205 0.066 Uiso 1 1 calc GR . . . .
C8 C 0.49277(17) 0.6511(4) 0.5843(4) 0.0437(12) Uani 1 1 d . . . . .
H8A H 0.491528 0.678688 0.653281 0.066 Uiso 1 1 calc GR . . . .
H8B H 0.526277 0.651146 0.562805 0.066 Uiso 1 1 calc GR . . . .
H8C H 0.480298 0.581275 0.583367 0.066 Uiso 1 1 calc GR . . . .
C7 C 0.46887(18) 0.6694(5) 0.3740(4) 0.0463(13) Uani 1 1 d . . . . .
H7A H 0.453988 0.601664 0.371074 0.069 Uiso 1 1 calc GR . . . .
H7B H 0.503946 0.662746 0.368762 0.069 Uiso 1 1 calc GR . . . .
H7C H 0.455892 0.710962 0.317632 0.069 Uiso 1 1 calc GR . . . .
H H 0.373(2) 0.662(5) 0.450(5) 0.064(18) Uiso 1 1 d . . . . .

loop_
_atom_site_aniso_label
_atom_site_aniso_U_11
_atom_site_aniso_U_22
_atom_site_aniso_U_33
_atom_site_aniso_U_23
_atom_site_aniso_U_13
_atom_site_aniso_U_12
Co1 0.0210(3) 0.0214(3) 0.0229(3) 0.0012(2) 0.0020(2) 0.0003(2)
P3 0.0334(6) 0.0186(5) 0.0244(5) -0.0013(4) 0.0038(4) 0.0010(4)
Si1 0.0294(6) 0.0222(6) 0.0186(5) 0.0025(4) 0.0010(4) 0.0005(4)
Cl1 0.0408(6) 0.0306(5) 0.0258(5) 0.0094(4) 0.0038(4) 0.0004(4)
P2 0.0226(6) 0.0296(6) 0.0330(6) 0.0054(4) -0.0019(4) 0.0007(4)
P1 0.0210(3) 0.0214(3) 0.0229(3) 0.0012(2) 0.0020(2) 0.0003(2)
C4 0.031(2) 0.023(2) 0.046(3) 0.0002(19) 0.0022(19) -0.0011(18)
C5 0.034(2) 0.031(2) 0.027(2) -0.0009(17) 0.0009(17) 0.0016(18)
C1 0.024(2) 0.022(2) 0.025(2) 0.0047(16) 0.0001(15) -0.0026(16)
C2 0.047(3) 0.030(2) 0.024(2) 0.0036(18) -0.0038(18) -0.001(2)
C14 0.026(2) 0.055(3) 0.066(3) 0.017(3) 0.001(2) -0.006(2)
C11 0.055(3) 0.040(3) 0.035(2) -0.008(2) 0.018(2) 0.002(2)
C3 0.040(3) 0.026(2) 0.040(3) 0.0101(19) -0.003(2) 0.0000(19)
C15 0.044(3) 0.055(3) 0.054(3) -0.008(3) -0.019(2) 0.003(3)
C13 0.031(2) 0.042(3) 0.060(3) 0.013(2) 0.001(2) 0.011(2)
C6 0.032(2) 0.020(2) 0.031(2) 0.0063(17) 0.0018(17) -0.0003(17)
C12 0.068(3) 0.023(2) 0.034(2) -0.0023(19) 0.003(2) 0.002(2)
C9 0.029(2) 0.048(3) 0.063(3) 0.005(3) 0.007(2) -0.008(2)
C10 0.050(3) 0.045(3) 0.037(3) -0.011(2) -0.009(2) 0.006(2)
C8 0.028(2) 0.052(3) 0.050(3) 0.006(2) -0.002(2) 0.005(2)
C7 0.035(3) 0.066(4) 0.039(3) -0.014(2) 0.012(2) 0.007(2)

loop_
_atom_type_symbol
_atom_type_description
_atom_type_scat_dispersion_real
_atom_type_scat_dispersion_imag
_atom_type_scat_source
C C 0.0181 0.0091 'International Tables Vol C Tables 4.2.6.8 and 6.1.1.4'
H H 0.0000 0.0000 'International Tables Vol C Tables 4.2.6.8 and 6.1.1.4'
Cl Cl 0.3639 0.7018 'International Tables Vol C Tables 4.2.6.8 and 6.1.1.4'
Co Co -2.3653 3.6143 'International Tables Vol C Tables 4.2.6.8 and 6.1.1.4'
P P 0.2955 0.4335 'International Tables Vol C Tables 4.2.6.8 and 6.1.1.4'
Si Si 0.2541 0.3302 'International Tables Vol C Tables 4.2.6.8 and 6.1.1.4'

loop_
_geom_angle_atom_site_label_1
_geom_angle_atom_site_label_2
_geom_angle_atom_site_label_3
_geom_angle
_geom_angle_site_symmetry_1
_geom_angle_site_symmetry_3
_geom_angle_publ_flag
P3 Co1 Si1 91.72(5) . . ?
P3 Co1 Cl1 97.31(4) . . ?
P3 Co1 H 168(2) . . ?
Si1 Co1 Cl1 170.96(5) . . ?
Si1 Co1 H 77(2) . . ?
Cl1 Co1 H 94(2) . . ?
P2 Co1 P3 100.15(5) . . ?
P2 Co1 Si1 93.06(5) . . ?
P2 Co1 Cl1 86.00(4) . . ?
P2 Co1 H 78(2) . . ?
P1 Co1 P3 101.01(5) . . ?
P1 Co1 Si1 92.01(4) . . ?
P1 Co1 Cl1 85.66(4) . . ?
P1 Co1 P2 158.06(5) . . ?
P1 Co1 H 82(2) . . ?
C11 P3 Co1 118.68(17) . . ?
C12 P3 Co1 115.58(16) . . ?
C12 P3 C11 101.1(2) . . ?
C12 P3 C10 101.0(2) . . ?
C10 P3 Co1 118.98(17) . . ?
C10 P3 C11 98.1(3) . . ?
Co1 Si1 H1A 112.3(18) . . ?
Co1 Si1 H1B 115.1(17) . . ?
H1A Si1 H1B 101(2) . . ?
C1 Si1 Co1 119.35(12) . . ?
C1 Si1 H1A 102.6(18) . . ?
C1 Si1 H1B 104.0(18) . . ?
C14 P2 Co1 122.08(17) . . ?
C14 P2 C13 101.1(3) . . ?
C15 P2 Co1 112.65(19) . . ?
C15 P2 C14 99.9(3) . . ?
C15 P2 C13 101.3(3) . . ?
C13 P2 Co1 116.69(17) . . ?
C9 P1 Co1 116.94(18) . . ?
C8 P1 Co1 122.48(17) . . ?
C8 P1 C9 100.9(2) . . ?
C7 P1 Co1 112.56(17) . . ?
C7 P1 C9 101.0(3) . . ?
C7 P1 C8 99.7(3) . . ?
C5 C4 H4 119.8 . . ?
C3 C4 H4 119.8 . . ?
C3 C4 C5 120.4(4) . . ?
C4 C5 H5 120.4 . . ?
C4 C5 C6 119.1(4) . . ?
C6 C5 H5 120.4 . . ?
C2 C1 Si1 118.5(3) . . ?
C6 C1 Si1 124.6(3) . . ?
C6 C1 C2 116.9(4) . . ?
C1 C2 H2 119.3 . . ?
C1 C2 C3 121.5(4) . . ?
C3 C2 H2 119.3 . . ?
P2 C14 H14A 109.5 . . ?
P2 C14 H14B 109.5 . . ?
P2 C14 H14C 109.5 . . ?
H14A C14 H14B 109.5 . . ?
H14A C14 H14C 109.5 . . ?
H14B C14 H14C 109.5 . . ?
P3 C11 H11A 109.5 . . ?
P3 C11 H11B 109.5 . . ?
P3 C11 H11C 109.5 . . ?
H11A C11 H11B 109.5 . . ?
H11A C11 H11C 109.5 . . ?
H11B C11 H11C 109.5 . . ?
C4 C3 C2 120.2(4) . . ?
C4 C3 H3 119.9 . . ?
C2 C3 H3 119.9 . . ?
P2 C15 H15A 109.5 . . ?
P2 C15 H15B 109.5 . . ?
P2 C15 H15C 109.5 . . ?
H15A C15 H15B 109.5 . . ?
H15A C15 H15C 109.5 . . ?
H15B C15 H15C 109.5 . . ?
P2 C13 H13A 109.5 . . ?
P2 C13 H13B 109.5 . . ?
P2 C13 H13C 109.5 . . ?
H13A C13 H13B 109.5 . . ?
H13A C13 H13C 109.5 . . ?
H13B C13 H13C 109.5 . . ?
C5 C6 H6 119.0 . . ?
C1 C6 C5 121.9(4) . . ?
C1 C6 H6 119.0 . . ?
P3 C12 H12A 109.5 . . ?
P3 C12 H12B 109.5 . . ?
P3 C12 H12C 109.5 . . ?
H12A C12 H12B 109.5 . . ?
H12A C12 H12C 109.5 . . ?
H12B C12 H12C 109.5 . . ?
P1 C9 H9A 109.5 . . ?
P1 C9 H9B 109.5 . . ?
P1 C9 H9C 109.5 . . ?
H9A C9 H9B 109.5 . . ?
H9A C9 H9C 109.5 . . ?
H9B C9 H9C 109.5 . . ?
P3 C10 H10A 109.5 . . ?
P3 C10 H10B 109.5 . . ?
P3 C10 H10C 109.5 . . ?
H10A C10 H10B 109.5 . . ?
H10A C10 H10C 109.5 . . ?
H10B C10 H10C 109.5 . . ?
P1 C8 H8A 109.5 . . ?
P1 C8 H8B 109.5 . . ?
P1 C8 H8C 109.5 . . ?
H8A C8 H8B 109.5 . . ?
H8A C8 H8C 109.5 . . ?
H8B C8 H8C 109.5 . . ?
P1 C7 H7A 109.5 . . ?
P1 C7 H7B 109.5 . . ?
P1 C7 H7C 109.5 . . ?
H7A C7 H7B 109.5 . . ?
H7A C7 H7C 109.5 . . ?
H7B C7 H7C 109.5 . . ?

loop_
_geom_bond_atom_site_label_1
_geom_bond_atom_site_label_2
_geom_bond_distance
_geom_bond_site_symmetry_2
_geom_bond_publ_flag
Co1 P3 2.2265(12) . ?
Co1 Si1 2.2267(12) . ?
Co1 Cl1 2.3664(11) . ?
Co1 P2 2.2021(13) . ?
Co1 P1 2.2014(12) . ?
Co1 H 1.45(6) . ?
P3 C11 1.835(5) . ?
P3 C12 1.813(5) . ?
P3 C10 1.829(5) . ?
Si1 H1A 1.40(4) . ?
Si1 H1B 1.46(4) . ?
Si1 C1 1.903(4) . ?
P2 C14 1.820(5) . ?
P2 C15 1.817(5) . ?
P2 C13 1.823(5) . ?
P1 C9 1.826(5) . ?
P1 C8 1.819(5) . ?
P1 C7 1.817(5) . ?
C4 H4 0.9300 . ?
C4 C5 1.388(6) . ?
C4 C3 1.357(7) . ?
C5 H5 0.9300 . ?
C5 C6 1.395(6) . ?
C1 C2 1.394(6) . ?
C1 C6 1.391(6) . ?
C2 H2 0.9300 . ?
C2 C3 1.397(6) . ?
C14 H14A 0.9600 . ?
C14 H14B 0.9600 . ?
C14 H14C 0.9600 . ?
C11 H11A 0.9600 . ?
C11 H11B 0.9600 . ?
C11 H11C 0.9600 . ?
C3 H3 0.9300 . ?
C15 H15A 0.9600 . ?
C15 H15B 0.9600 . ?
C15 H15C 0.9600 . ?
C13 H13A 0.9600 . ?
C13 H13B 0.9600 . ?
C13 H13C 0.9600 . ?
C6 H6 0.9300 . ?
C12 H12A 0.9600 . ?
C12 H12B 0.9600 . ?
C12 H12C 0.9600 . ?
C9 H9A 0.9600 . ?
C9 H9B 0.9600 . ?
C9 H9C 0.9600 . ?
C10 H10A 0.9600 . ?
C10 H10B 0.9600 . ?
C10 H10C 0.9600 . ?
C8 H8A 0.9600 . ?
C8 H8B 0.9600 . ?
C8 H8C 0.9600 . ?
C7 H7A 0.9600 . ?
C7 H7B 0.9600 . ?
C7 H7C 0.9600 . ?

loop_
_geom_torsion_atom_site_label_1
_geom_torsion_atom_site_label_2
_geom_torsion_atom_site_label_3
_geom_torsion_atom_site_label_4
_geom_torsion
_geom_torsion_site_symmetry_1
_geom_torsion_site_symmetry_2
_geom_torsion_site_symmetry_3
_geom_torsion_site_symmetry_4
_geom_torsion_publ_flag
Si1 C1 C2 C3 179.8(4) . . . . ?
Si1 C1 C6 C5 -179.2(3) . . . . ?
C4 C5 C6 C1 -0.7(6) . . . . ?
C5 C4 C3 C2 0.0(7) . . . . ?
C1 C2 C3 C4 -0.5(7) . . . . ?
C2 C1 C6 C5 0.2(6) . . . . ?
C3 C4 C5 C6 0.6(7) . . . . ?
C6 C1 C2 C3 0.4(7) . . . . ?
